data_2235057
loop_
_publ_author_name
'Mohamed, Shaaban K.'
'Akkurt, Mehmet'
'Tahir, Muhammad N.'
'Abdelhamid, Antar A.'

_publ_section_title
;
 2,2'-[(<i>E</i>,<i>E</i>)-<i>cis</i>-(Cyclohexane-1,4-diyl)bis(nitrilomethanylylidene)]diphenol
;
_journal_coeditor_code HB6813
_journal_issue 6
_journal_name_full 'Acta Crystallographica Section E'
_journal_page_first o1905
_journal_paper_doi 10.1107/S1600536812023367
_journal_volume 68
_journal_year 2012
_chemical_formula_iupac 'C20 H22 N2 O2'
_chemical_formula_moiety 'C20 H22 N2 O2'
_chemical_formula_sum 'C20 H22 N2 O2'
_chemical_formula_weight 322.40
_chemical_name_systematic
;
2,2'-[(<i>E</i>,<i>E</i>)-<i>cis</i>-(Cyclohexane-1,4-
diyl)bis(nitrilomethanylylidene)]diphenol
;
_space_group_IT_number 14
_symmetry_cell_setting monoclinic
_symmetry_space_group_name_Hall '-P 2yn'
_symmetry_space_group_name_H-M 'P 1 21/n 1'
_atom_sites_solution_hydrogens geom
_atom_sites_solution_primary direct
_atom_sites_solution_secondary difmap
_cell_angle_alpha 90
_cell_angle_beta 104.975(4)
_cell_angle_gamma 90
_cell_formula_units_Z 4
_cell_length_a 16.2979(11)
_cell_length_b 6.1103(4)
_cell_length_c 18.2336(12)
_cell_measurement_reflns_used 355
_cell_measurement_temperature 296(2)
_cell_measurement_theta_max 18
_cell_measurement_theta_min 3.5
_cell_volume 1754.1(2)
_computing_cell_refinement 'SAINT (Bruker, 2007)'
_computing_data_collection 'APEX2 (Bruker, 2007)'
_computing_data_reduction 'SAINT (Bruker, 2007)'
_computing_molecular_graphics 'ORTEP-3 for Windows (Farrugia, 1997) and PLATON (Spek, 2009)'
_computing_publication_material 'WinGX (Farrugia, 1999) and PLATON (Spek, 2009)'
_computing_structure_refinement 'SHELXL97 (Sheldrick, 2008)'
_computing_structure_solution 'SHELXS97 (Sheldrick, 2008)'
_diffrn_ambient_temperature 296(2)
_diffrn_detector_area_resol_mean 0.81
_diffrn_measured_fraction_theta_full 0.994
_diffrn_measured_fraction_theta_max 0.994
_diffrn_measurement_device_type 'Bruker Kappa APEXII CCD'
_diffrn_measurement_method \w
_diffrn_radiation_monochromator graphite
_diffrn_radiation_source 'fine-focus sealed tube'
_diffrn_radiation_type 'Mo K\a'
_diffrn_radiation_wavelength 0.71073
_diffrn_reflns_av_R_equivalents 0.0411
_diffrn_reflns_av_sigmaI/netI 0.0543
_diffrn_reflns_limit_h_max 17
_diffrn_reflns_limit_h_min -20
_diffrn_reflns_limit_k_max 7
_diffrn_reflns_limit_k_min -7
_diffrn_reflns_limit_l_max 22
_diffrn_reflns_limit_l_min -22
_diffrn_reflns_number 12904
_diffrn_reflns_reduction_process
;
;
_diffrn_reflns_theta_full 26.00
_diffrn_reflns_theta_max 26.00
_diffrn_reflns_theta_min 2.31
_exptl_absorpt_coefficient_mu 0.079
_exptl_absorpt_correction_T_max 0.980
_exptl_absorpt_correction_T_min 0.975
_exptl_absorpt_correction_type multi-scan
_exptl_absorpt_process_details '(SADABS; Bruker, 2005)'
_exptl_crystal_colour 'light yellow'
_exptl_crystal_density_diffrn 1.221
_exptl_crystal_density_method 'Not Measured'
_exptl_crystal_description prism
_exptl_crystal_F_000 688
_exptl_crystal_size_max 0.32
_exptl_crystal_size_mid 0.28
_exptl_crystal_size_min 0.25
_refine_diff_density_max 0.161
_refine_diff_density_min -0.133
_refine_ls_extinction_method none
_refine_ls_goodness_of_fit_ref 1.011
_refine_ls_hydrogen_treatment constr
_refine_ls_matrix_type full
_refine_ls_number_parameters 219
_refine_ls_number_reflns 3428
_refine_ls_number_restraints 0
_refine_ls_restrained_S_all 1.011
_refine_ls_R_factor_all 0.1319
_refine_ls_R_factor_gt 0.0500
_refine_ls_shift/su_max 0.000
_refine_ls_shift/su_mean 0.000
_refine_ls_structure_factor_coef Fsqd
_refine_ls_weighting_details 'calc w=1/[\s^2^(Fo^2^)+(0.0527P)^2^+0.1881P] where P=(Fo^2^+2Fc^2^)/3'
_refine_ls_weighting_scheme calc
_refine_ls_wR_factor_gt 0.1075
_refine_ls_wR_factor_ref 0.1399
_reflns_number_gt 1641
_reflns_number_total 3428
_reflns_threshold_expression I>2\s(I)
_cod_data_source_file hb6813.cif
_cod_data_source_block I
_cod_original_sg_symbol_H-M 'P 21/n'
_cod_database_code 2235057
_cod_database_fobs_code 2235057

loop_
_symmetry_equiv_pos_site_id
_symmetry_equiv_pos_as_xyz
1 x,y,z
2 1/2-x,1/2+y,1/2-z
3 -x,-y,-z
4 1/2+x,1/2-y,1/2+z

loop_
_atom_site_aniso_label
_atom_site_aniso_U_11
_atom_site_aniso_U_22
_atom_site_aniso_U_33
_atom_site_aniso_U_12
_atom_site_aniso_U_13
_atom_site_aniso_U_23
O1 0.1064(14) 0.0639(10) 0.0648(11) -0.0200(10) 0.0146(10) 0.0018(8)
N1 0.0927(15) 0.0592(12) 0.0533(12) -0.0029(11) 0.0160(10) 0.0030(10)
C1 0.0618(15) 0.0655(16) 0.0526(14) -0.0007(13) 0.0202(11) -0.0056(12)
C2 0.0842(19) 0.0826(18) 0.0583(16) 0.0068(15) 0.0257(13) 0.0046(14)
C3 0.084(2) 0.114(2) 0.0565(17) 0.0167(18) 0.0201(14) -0.0041(17)
C4 0.0716(19) 0.114(3) 0.073(2) -0.0034(17) 0.0099(15) -0.0310(18)
C5 0.0669(17) 0.0738(17) 0.0834(19) -0.0097(13) 0.0274(14) -0.0203(15)
C6 0.0537(14) 0.0567(14) 0.0558(14) -0.0014(11) 0.0217(11) -0.0057(12)
C7 0.0736(17) 0.0543(14) 0.0672(16) -0.0008(12) 0.0296(13) 0.0013(13)
C8 0.120(3) 0.0562(15) 0.0589(16) 0.0001(16) 0.0152(16) 0.0100(13)
C9 0.083(2) 0.120(3) 0.0661(18) -0.0034(18) 0.0212(14) 0.0239(17)
C10 0.107(3) 0.100(2) 0.0625(17) 0.0366(19) 0.0238(16) -0.0014(15)
O2 0.1192(16) 0.0754(12) 0.0774(13) 0.0202(11) 0.0259(11) -0.0102(10)
N2 0.0781(15) 0.0755(14) 0.0541(12) 0.0147(12) 0.0189(10) 0.0012(11)
C11 0.085(2) 0.0656(17) 0.0548(15) 0.0085(15) 0.0327(14) 0.0045(13)
C12 0.101(2) 0.0716(18) 0.0787(19) 0.0263(18) 0.0497(17) 0.0179(15)
C13 0.073(2) 0.104(2) 0.084(2) 0.0205(18) 0.0391(17) 0.0301(18)
C14 0.067(2) 0.097(2) 0.088(2) -0.0028(17) 0.0271(15) 0.0135(17)
C15 0.0768(19) 0.0668(16) 0.0809(18) -0.0025(15) 0.0324(15) 0.0048(14)
C16 0.0693(17) 0.0588(15) 0.0594(15) 0.0058(13) 0.0335(13) 0.0077(12)
C17 0.0772(18) 0.0605(15) 0.0622(16) 0.0092(14) 0.0328(13) 0.0061(13)
C18 0.0829(19) 0.0775(17) 0.0530(15) 0.0188(16) 0.0202(12) 0.0007(13)
C19 0.0816(19) 0.109(2) 0.0774(19) 0.0142(17) 0.0296(14) 0.0299(16)
C20 0.089(2) 0.104(2) 0.0797(19) 0.0131(19) 0.0304(15) 0.0309(16)

loop_
_atom_site_type_symbol
_atom_site_label
_atom_site_fract_x
_atom_site_fract_y
_atom_site_fract_z
_atom_site_U_iso_or_equiv
_atom_site_thermal_displace_type
_atom_site_calc_flag
_atom_site_refinement_flags
_atom_site_occupancy
O O1 0.09064(11) -0.2099(2) 0.21955(9) 0.0798(7) Uani d . 1.000
N N1 0.07675(13) 0.0983(3) 0.12044(10) 0.0689(8) Uani d . 1.000
C C1 0.13461(14) -0.0662(4) 0.27110(13) 0.0590(9) Uani d . 1.000
C C2 0.16439(15) -0.1325(4) 0.34525(13) 0.0737(10) Uani d . 1.000
C C3 0.20939(17) 0.0070(6) 0.39911(15) 0.0845(11) Uani d . 1.000
C C4 0.22627(17) 0.2171(6) 0.37967(16) 0.0878(14) Uani d . 1.000
C C5 0.19641(15) 0.2847(4) 0.30586(15) 0.0732(10) Uani d . 1.000
C C6 0.15061(13) 0.1469(4) 0.25003(12) 0.0540(8) Uani d . 1.000
C C7 0.11732(14) 0.2225(4) 0.17308(13) 0.0629(9) Uani d . 1.000
C C8 0.0412(2) 0.1898(4) 0.04433(14) 0.0798(12) Uani d . 1.000
C C9 0.07984(17) 0.0747(5) -0.01193(15) 0.0893(13) Uani d . 1.000
C C10 -0.05416(19) 0.1620(5) 0.02264(14) 0.0895(13) Uani d . 1.000
O O2 0.24999(12) -0.0079(3) 0.60105(10) 0.0906(8) Uani d . 1.000
N N2 0.15493(13) 0.3363(3) 0.59279(11) 0.0689(8) Uani d . 1.000
C C11 0.30811(17) 0.0985(4) 0.65534(13) 0.0658(10) Uani d . 1.000
C C12 0.3858(2) -0.0030(4) 0.68695(16) 0.0789(11) Uani d . 1.000
C C13 0.44577(18) 0.1016(5) 0.74179(17) 0.0835(12) Uani d . 1.000
C C14 0.43165(18) 0.3068(5) 0.76653(15) 0.0827(12) Uani d . 1.000
C C15 0.35547(17) 0.4075(4) 0.73567(14) 0.0726(10) Uani d . 1.000
C C16 0.29237(15) 0.3078(4) 0.67939(13) 0.0594(9) Uani d . 1.000
C C17 0.21310(16) 0.4199(4) 0.64521(13) 0.0639(9) Uani d . 1.000
C C18 0.07848(17) 0.4641(4) 0.56020(12) 0.0707(10) Uani d . 1.000
C C19 0.08057(16) 0.5442(5) 0.48189(14) 0.0877(11) Uani d . 1.000
C C20 0.00025(17) 0.3308(5) 0.55562(15) 0.0893(11) Uani d . 1.000
H H1 0.07470 -0.14950 0.17810 0.0960 Uiso c R 1.000
H H2 0.15370 -0.27440 0.35880 0.0880 Uiso c R 1.000
H H3 0.22880 -0.03980 0.44920 0.1020 Uiso c R 1.000
H H4 0.25760 0.31200 0.41620 0.1050 Uiso c R 1.000
H H5 0.20730 0.42720 0.29300 0.0880 Uiso c R 1.000
H H7 0.12590 0.36770 0.16170 0.0760 Uiso c R 1.000
H H8 0.05480 0.34610 0.04490 0.0960 Uiso c R 1.000
H H9A 0.06250 0.14910 -0.06050 0.1070 Uiso c R 1.000
H H9B 0.14120 0.08380 0.00550 0.1070 Uiso c R 1.000
H H10A -0.07710 0.22480 0.06200 0.1070 Uiso c R 1.000
H H10B -0.07820 0.24110 -0.02410 0.1070 Uiso c R 1.000
H H2A 0.20730 0.06790 0.58720 0.1090 Uiso c R 1.000
H H12 0.39670 -0.14170 0.67070 0.0950 Uiso c R 1.000
H H13 0.49730 0.03250 0.76290 0.1000 Uiso c R 1.000
H H14 0.47330 0.37660 0.80380 0.0990 Uiso c R 1.000
H H15 0.34570 0.54600 0.75280 0.0870 Uiso c R 1.000
H H17 0.20470 0.55910 0.66260 0.0770 Uiso c R 1.000
H H18 0.07770 0.59130 0.59280 0.0850 Uiso c R 1.000
H H19A 0.08650 0.42010 0.45050 0.1050 Uiso c R 1.000
H H19B 0.12940 0.63890 0.48620 0.1050 Uiso c R 1.000
H H20A -0.00150 0.28800 0.60640 0.1070 Uiso c R 1.000
H H20B 0.00280 0.19850 0.52690 0.1070 Uiso c R 1.000

loop_
_atom_type_symbol
_atom_type_description
_atom_type_scat_dispersion_real
_atom_type_scat_dispersion_imag
_atom_type_scat_source
C C 0.0033 0.0016 ' International Tables Vol C Tables 4.2.6.8 and 6.1.1.4'
H H 0.0000 0.0000 ' International Tables Vol C Tables 4.2.6.8 and 6.1.1.4'
N N 0.0061 0.0033 ' International Tables Vol C Tables 4.2.6.8 and 6.1.1.4'
O O 0.0106 0.0060 ' International Tables Vol C Tables 4.2.6.8 and 6.1.1.4'

loop_
_geom_angle_atom_site_label_1
_geom_angle_atom_site_label_2
_geom_angle_atom_site_label_3
_geom_angle_site_symmetry_1
_geom_angle_site_symmetry_3
_geom_angle
_geom_angle_publ_flag
C1 O1 H1 . . 109.00 no
C11 O2 H2A . . 109.00 no
C7 N1 C8 . . 119.3(2) no
C17 N2 C18 . . 119.0(2) no
O1 C1 C2 . . 118.9(2) no
C2 C1 C6 . . 120.0(2) no
O1 C1 C6 . . 121.1(2) no
C1 C2 C3 . . 120.8(2) no
C2 C3 C4 . . 120.2(3) no
C3 C4 C5 . . 119.3(3) no
C4 C5 C6 . . 121.8(3) no
C1 C6 C5 . . 117.9(2) no
C1 C6 C7 . . 120.9(2) no
C5 C6 C7 . . 121.1(2) no
N1 C7 C6 . . 122.4(2) no
N1 C8 C10 . . 109.4(2) no
C9 C8 C10 . . 110.6(2) no
N1 C8 C9 . . 109.4(2) no
C8 C9 C10 . 3_555 112.7(2) no
C8 C10 C9 . 3_555 112.0(2) no
C1 C2 H2 . . 120.00 no
C3 C2 H2 . . 120.00 no
C4 C3 H3 . . 120.00 no
C2 C3 H3 . . 120.00 no
C3 C4 H4 . . 120.00 no
C5 C4 H4 . . 120.00 no
C6 C5 H5 . . 119.00 no
C4 C5 H5 . . 119.00 no
C6 C7 H7 . . 119.00 no
N1 C7 H7 . . 119.00 no
C9 C8 H8 . . 109.00 no
C10 C8 H8 . . 109.00 no
N1 C8 H8 . . 109.00 no
C8 C9 H9B . . 109.00 no
C8 C9 H9A . . 109.00 no
C10 C9 H9B 3_555 . 109.00 no
H9A C9 H9B . . 108.00 no
C10 C9 H9A 3_555 . 109.00 no
C8 C10 H10B . . 109.00 no
C9 C10 H10A 3_555 . 109.00 no
C9 C10 H10B 3_555 . 109.00 no
H10A C10 H10B . . 108.00 no
C8 C10 H10A . . 109.00 no
O2 C11 C12 . . 118.7(2) no
C12 C11 C16 . . 119.9(2) no
O2 C11 C16 . . 121.4(2) no
C11 C12 C13 . . 119.8(2) no
C12 C13 C14 . . 121.4(3) no
C13 C14 C15 . . 119.1(3) no
C14 C15 C16 . . 121.7(2) no
C11 C16 C15 . . 118.1(2) no
C11 C16 C17 . . 120.8(2) no
C15 C16 C17 . . 121.1(2) no
N2 C17 C16 . . 122.9(2) no
N2 C18 C19 . . 109.3(2) no
N2 C18 C20 . . 110.9(2) no
C19 C18 C20 . . 110.4(2) no
C18 C19 C20 . 3_566 110.9(2) no
C18 C20 C19 . 3_566 112.2(2) no
C11 C12 H12 . . 120.00 no
C13 C12 H12 . . 120.00 no
C12 C13 H13 . . 119.00 no
C14 C13 H13 . . 119.00 no
C13 C14 H14 . . 120.00 no
C15 C14 H14 . . 120.00 no
C14 C15 H15 . . 119.00 no
C16 C15 H15 . . 119.00 no
N2 C17 H17 . . 119.00 no
C16 C17 H17 . . 119.00 no
N2 C18 H18 . . 109.00 no
C19 C18 H18 . . 109.00 no
C20 C18 H18 . . 109.00 no
C18 C19 H19A . . 109.00 no
C18 C19 H19B . . 109.00 no
H19A C19 H19B . . 108.00 no
C20 C19 H19A 3_566 . 109.00 no
C20 C19 H19B 3_566 . 109.00 no
C18 C20 H20A . . 109.00 no
C18 C20 H20B . . 109.00 no
H20A C20 H20B . . 108.00 no
C19 C20 H20A 3_566 . 109.00 no
C19 C20 H20B 3_566 . 109.00 no

loop_
_geom_bond_atom_site_label_1
_geom_bond_atom_site_label_2
_geom_bond_site_symmetry_2
_geom_bond_distance
_geom_bond_publ_flag
O1 C1 . 1.349(3) no
O1 H1 . 0.8200 no
O2 C11 . 1.347(3) no
O2 H2A . 0.8200 no
N1 C7 . 1.267(3) no
N1 C8 . 1.469(3) no
N2 C18 . 1.460(3) no
N2 C17 . 1.267(3) no
C1 C6 . 1.401(3) no
C1 C2 . 1.374(3) no
C2 C3 . 1.363(4) no
C3 C4 . 1.378(5) no
C4 C5 . 1.371(4) no
C5 C6 . 1.382(3) no
C6 C7 . 1.443(3) no
C8 C10 . 1.511(5) no
C8 C9 . 1.509(4) no
C9 C10 3_555 1.504(4) no
C2 H2 . 0.9300 no
C3 H3 . 0.9300 no
C4 H4 . 0.9300 no
C5 H5 . 0.9300 no
C7 H7 . 0.9300 no
C8 H8 . 0.9800 no
C9 H9A . 0.9700 no
C9 H9B . 0.9700 no
C10 H10B . 0.9700 no
C10 H10A . 0.9700 no
C11 C16 . 1.397(3) no
C11 C12 . 1.394(4) no
C12 C13 . 1.363(4) no
C13 C14 . 1.372(4) no
C14 C15 . 1.370(4) no
C15 C16 . 1.392(4) no
C16 C17 . 1.453(4) no
C18 C20 . 1.497(4) no
C18 C19 . 1.518(3) no
C19 C20 3_566 1.523(4) no
C12 H12 . 0.9300 no
C13 H13 . 0.9300 no
C14 H14 . 0.9300 no
C15 H15 . 0.9300 no
C17 H17 . 0.9300 no
C18 H18 . 0.9800 no
C19 H19A . 0.9700 no
C19 H19B . 0.9700 no
C20 H20A . 0.9700 no
C20 H20B . 0.9700 no

loop_
_geom_hbond_atom_site_label_D
_geom_hbond_atom_site_label_H
_geom_hbond_atom_site_label_A
_geom_hbond_distance_DH
_geom_hbond_distance_HA
_geom_hbond_distance_DA
_geom_hbond_angle_DHA
_geom_hbond_publ_flag
O1 H1 N1 0.82 1.85 2.579(2) 148 yes
O2 H2A N2 0.82 1.86 2.593(3) 148 yes

loop_
_geom_torsion_atom_site_label_1
_geom_torsion_atom_site_label_2
_geom_torsion_atom_site_label_3
_geom_torsion_atom_site_label_4
_geom_torsion_site_symmetry_3
_geom_torsion_site_symmetry_4
_geom_torsion
_geom_torsion_publ_flag
C8 N1 C7 C6 . . 177.0(2) no
C7 N1 C8 C9 . . 119.4(3) no
C7 N1 C8 C10 . . -119.3(3) no
C18 N2 C17 C16 . . -178.1(2) no
C17 N2 C18 C19 . . 105.8(3) no
C17 N2 C18 C20 . . -132.2(2) no
O1 C1 C2 C3 . . 179.7(2) no
C6 C1 C2 C3 . . 0.2(4) no
O1 C1 C6 C5 . . -179.7(2) no
C2 C1 C6 C7 . . -177.7(2) no
O1 C1 C6 C7 . . 2.8(3) no
C2 C1 C6 C5 . . -0.2(3) no
C1 C2 C3 C4 . . -0.5(4) no
C2 C3 C4 C5 . . 0.8(4) no
C3 C4 C5 C6 . . -0.8(4) no
C4 C5 C6 C1 . . 0.5(4) no
C4 C5 C6 C7 . . 178.0(2) no
C1 C6 C7 N1 . . -4.2(4) no
C5 C6 C7 N1 . . 178.4(2) no
C10 C8 C9 C10 . 3_555 -53.8(3) no
N1 C8 C9 C10 . 3_555 66.8(3) no
N1 C8 C10 C9 . 3_555 -67.2(3) no
C9 C8 C10 C9 . 3_555 53.4(3) no
C8 C9 C10 C8 3_555 3_555 54.6(3) no
O2 C11 C12 C13 . . 179.8(3) no
C16 C11 C12 C13 . . 0.7(4) no
O2 C11 C16 C15 . . -179.9(2) no
O2 C11 C16 C17 . . -1.4(4) no
C12 C11 C16 C15 . . -0.9(4) no
C12 C11 C16 C17 . . 177.7(2) no
C11 C12 C13 C14 . . -0.4(5) no
C12 C13 C14 C15 . . 0.4(4) no
C13 C14 C15 C16 . . -0.6(4) no
C14 C15 C16 C11 . . 0.8(4) no
C14 C15 C16 C17 . . -177.7(2) no
C11 C16 C17 N2 . . 0.0(4) no
C15 C16 C17 N2 . . 178.5(2) no
N2 C18 C19 C20 . 3_566 177.3(2) no
C20 C18 C19 C20 . 3_566 55.0(3) no
N2 C18 C20 C19 . 3_566 -177.1(2) no
C19 C18 C20 C19 . 3_566 -55.7(3) no
C18 C19 C20 C18 3_566 3_566 -56.0(3) no
